data_1563943
loop_
_publ_author_name
'Chen, Jun'
'Shi, Zhan'
'Li, Chunyu'
'Lu, Ping'

_publ_section_title
;
 Catalytic Enantioselective Synthesis of Benzocyclobutenols and
 Cyclobutanols via A Sequential Reduction/C-H Functionalization
;
_journal_name_full 'Chemical Science'
_journal_paper_doi 10.1039/D1SC02119B
_journal_year 2021
_chemical_absolute_configuration ad
_chemical_formula_sum 'C13 H18 O2'
_chemical_formula_weight 206.27
_space_group_crystal_system orthorhombic
_space_group_IT_number 19
_space_group_name_Hall 'P 2ac 2ab'
_space_group_name_H-M_alt 'P 21 21 21'
_atom_sites_solution_hydrogens geom
_audit_block_doi 10.5517/ccdc.csd.cc2737g2
_audit_creation_method SHELXL-2013
_audit_update_record
;
2021-01-26 deposited with the CCDC.	2021-07-05 downloaded from the CCDC.
;
_cell_angle_alpha 90
_cell_angle_beta 90
_cell_angle_gamma 90
_cell_formula_units_Z 4
_cell_length_a 6.5336(2)
_cell_length_b 7.0040(2)
_cell_length_c 25.2509(8)
_cell_measurement_reflns_used 8437
_cell_measurement_temperature 193(2)
_cell_measurement_theta_max 140.254
_cell_measurement_theta_min 10.51
_cell_volume 1155.51(6)
_computing_cell_refinement 'Bruker SAINT'
_computing_data_collection 'Bruker APEX2'
_computing_data_reduction 'Bruker SAINT'
_computing_molecular_graphics 'Bruker SHELXTL'
_computing_publication_material 'Bruker SHELXTL'
_computing_structure_refinement 'SHELXL-2013 (Sheldrick, 2013)'
_computing_structure_solution 'SHELXS-97 (Sheldrick 2008)'
_diffrn_ambient_temperature 193(2)
_diffrn_measured_fraction_theta_full 0.962
_diffrn_measured_fraction_theta_max 0.965
_diffrn_measurement_device_type 'Bruker APEX-II CCD'
_diffrn_measurement_method '\f and \w scans'
_diffrn_radiation_type CuK\a
_diffrn_radiation_wavelength 1.54178
_diffrn_reflns_av_R_equivalents 0.0387
_diffrn_reflns_av_unetI/netI 0.0327
_diffrn_reflns_Laue_measured_fraction_full 0.962
_diffrn_reflns_Laue_measured_fraction_max 0.965
_diffrn_reflns_limit_h_max 7
_diffrn_reflns_limit_h_min -7
_diffrn_reflns_limit_k_max 8
_diffrn_reflns_limit_k_min -8
_diffrn_reflns_limit_l_max 27
_diffrn_reflns_limit_l_min -30
_diffrn_reflns_number 8786
_diffrn_reflns_point_group_measured_fraction_full 0.965
_diffrn_reflns_point_group_measured_fraction_max 0.969
_diffrn_reflns_theta_full 67.679
_diffrn_reflns_theta_max 67.471
_diffrn_reflns_theta_min 7.014
_exptl_absorpt_coefficient_mu 0.619
_exptl_absorpt_correction_T_max 0.7533
_exptl_absorpt_correction_T_min 0.4941
_exptl_absorpt_correction_type multi-scan
_exptl_absorpt_process_details sadabs
_exptl_crystal_colour colorless
_exptl_crystal_density_diffrn 1.186
_exptl_crystal_description prismatic
_exptl_crystal_F_000 448
_exptl_crystal_size_max 0.200
_exptl_crystal_size_mid 0.160
_exptl_crystal_size_min 0.130
_refine_diff_density_max 0.180
_refine_diff_density_min -0.135
_refine_diff_density_rms 0.031
_refine_ls_abs_structure_details
; 
 Flack x determined using 812 quotients [(I+)-(I-)]/[(I+)+(I-)] 
 (Parsons and Flack (2004), Acta Cryst. A60, s61). 
;
_refine_ls_abs_structure_Flack 0.02(7)
_refine_ls_extinction_coef 0.033(7)
_refine_ls_extinction_expression Fc^*^=kFc[1+0.001xFc^2^\l^3^/sin(2\q)]^-1/4^
_refine_ls_extinction_method SHELXL
_refine_ls_goodness_of_fit_ref 1.046
_refine_ls_hydrogen_treatment constr
_refine_ls_matrix_type full
_refine_ls_number_parameters 141
_refine_ls_number_reflns 2031
_refine_ls_number_restraints 0
_refine_ls_restrained_S_all 1.046
_refine_ls_R_factor_all 0.0338
_refine_ls_R_factor_gt 0.0333
_refine_ls_shift/su_max 0.000
_refine_ls_shift/su_mean 0.000
_refine_ls_structure_factor_coef Fsqd
_refine_ls_weighting_details 'w=1/[\s^2^(Fo^2^)+(0.0539P)^2^+0.1648P] where P=(Fo^2^+2Fc^2^)/3'
_refine_ls_weighting_scheme calc
_refine_ls_wR_factor_gt 0.0899
_refine_ls_wR_factor_ref 0.0905
_reflns_Friedel_coverage 0.676
_reflns_Friedel_fraction_full 0.970
_reflns_Friedel_fraction_max 0.975
_reflns_number_gt 2004
_reflns_number_total 2031
_reflns_threshold_expression 'I > 2\s(I)'
_cod_data_source_file d1sc02119b2.cif
_cod_data_source_block cu_d8v20345_0m
_cod_database_code 1563943
_shelx_space_group_comment
; 
The symmetry employed for this shelxl refinement is uniquely defined 
by the following loop, which should always be used as a source of 
symmetry information in preference to the above space-group names. 
They are only intended as comments. 
;
_shelx_estimated_absorpt_t_min 0.886
_shelx_estimated_absorpt_t_max 0.924
_shelxl_version_number 2013-4

loop_
_space_group_symop_operation_xyz
'x, y, z'
'-x+1/2, -y, z+1/2'
'-x, y+1/2, -z+1/2'
'x+1/2, -y+1/2, -z'

loop_
_atom_site_label
_atom_site_type_symbol
_atom_site_fract_x
_atom_site_fract_y
_atom_site_fract_z
_atom_site_U_iso_or_equiv
_atom_site_adp_type
_atom_site_occupancy
_atom_site_site_symmetry_order
_atom_site_calc_flag
_atom_site_refinement_flags_posn
_atom_site_refinement_flags_adp
_atom_site_refinement_flags_occupancy
_atom_site_disorder_assembly
_atom_site_disorder_group
O1 O 0.4984(2) 0.4988(2) 0.51437(5) 0.0367(4) Uani 1 1 d . . . . .
H1 H 0.5745 0.4263 0.5321 0.055 Uiso 1 1 calc R U . . .
O2 O 0.2938(2) 0.2503(2) 0.45078(6) 0.0427(4) Uani 1 1 d . . . . .
H2 H 0.3331 0.2862 0.4808 0.064 Uiso 1 1 calc R U . . .
C1 C 0.5537(3) 0.4645(2) 0.41402(6) 0.0249(4) Uani 1 1 d . . . . .
C2 C 0.6040(3) 0.5603(2) 0.46802(7) 0.0283(4) Uani 1 1 d . . . . .
H2A H 0.7551 0.5585 0.4743 0.034 Uiso 1 1 calc R U . . .
C3 C 0.5393(3) 0.7536(3) 0.44549(7) 0.0313(4) Uani 1 1 d . . . . .
H3A H 0.6324 0.8598 0.4549 0.038 Uiso 1 1 calc R U . . .
H3B H 0.3949 0.7874 0.4528 0.038 Uiso 1 1 calc R U . . .
C4 C 0.5757(3) 0.6711(2) 0.38897(6) 0.0255(4) Uani 1 1 d . . . . .
C5 C 0.4282(3) 0.7263(2) 0.34547(7) 0.0263(4) Uani 1 1 d . . . . .
C6 C 0.3200(3) 0.8970(3) 0.34761(7) 0.0321(4) Uani 1 1 d . . . . .
H6 H 0.3325 0.9770 0.3778 0.039 Uiso 1 1 calc R U . . .
C7 C 0.1937(3) 0.9518(3) 0.30600(8) 0.0395(5) Uani 1 1 d . . . . .
H7 H 0.1222 1.0697 0.3078 0.047 Uiso 1 1 calc R U . . .
C8 C 0.1716(3) 0.8359(3) 0.26209(8) 0.0408(5) Uani 1 1 d . . . . .
H8 H 0.0837 0.8726 0.2339 0.049 Uiso 1 1 calc R U . . .
C9 C 0.2783(3) 0.6665(3) 0.25958(8) 0.0402(5) Uani 1 1 d . . . . .
H9 H 0.2637 0.5863 0.2295 0.048 Uiso 1 1 calc R U . . .
C10 C 0.4069(3) 0.6119(3) 0.30054(7) 0.0348(5) Uani 1 1 d . . . . .
H10 H 0.4812 0.4957 0.2980 0.042 Uiso 1 1 calc R U . . .
C11 C 0.7938(3) 0.7146(3) 0.37030(9) 0.0373(5) Uani 1 1 d . . . . .
H11A H 0.8255 0.6367 0.3391 0.056 Uiso 1 1 calc R U . . .
H11B H 0.8908 0.6847 0.3987 0.056 Uiso 1 1 calc R U . . .
H11C H 0.8048 0.8501 0.3611 0.056 Uiso 1 1 calc R U . . .
C12 C 0.6951(3) 0.3049(3) 0.39601(8) 0.0351(5) Uani 1 1 d . . . . .
H12A H 0.6608 0.2685 0.3596 0.053 Uiso 1 1 calc R U . . .
H12B H 0.6783 0.1943 0.4194 0.053 Uiso 1 1 calc R U . . .
H12C H 0.8373 0.3490 0.3974 0.053 Uiso 1 1 calc R U . . .
C13 C 0.3298(3) 0.3993(3) 0.41298(7) 0.0316(4) Uani 1 1 d . . . . .
H13A H 0.2398 0.5092 0.4210 0.038 Uiso 1 1 calc R U . . .
H13B H 0.2953 0.3526 0.3771 0.038 Uiso 1 1 calc R U . . .

loop_
_atom_site_aniso_label
_atom_site_aniso_U_11
_atom_site_aniso_U_22
_atom_site_aniso_U_33
_atom_site_aniso_U_23
_atom_site_aniso_U_13
_atom_site_aniso_U_12
O1 0.0385(8) 0.0423(8) 0.0293(7) 0.0057(6) 0.0013(5) 0.0110(6)
O2 0.0481(9) 0.0377(7) 0.0422(8) 0.0127(6) -0.0013(6) -0.0162(7)
C1 0.0268(9) 0.0191(8) 0.0287(8) 0.0014(7) 0.0000(7) 0.0009(7)
C2 0.0279(8) 0.0262(8) 0.0308(9) 0.0001(7) -0.0019(7) 0.0030(7)
C3 0.0383(10) 0.0221(8) 0.0334(9) -0.0030(7) -0.0047(7) 0.0011(7)
C4 0.0241(8) 0.0202(7) 0.0322(8) 0.0006(6) 0.0020(7) -0.0019(7)
C5 0.0240(8) 0.0241(8) 0.0309(8) 0.0046(7) 0.0035(7) -0.0031(6)
C6 0.0340(9) 0.0230(8) 0.0394(10) 0.0044(7) -0.0005(8) -0.0019(7)
C7 0.0332(10) 0.0329(9) 0.0524(11) 0.0118(8) -0.0020(9) 0.0022(8)
C8 0.0332(9) 0.0506(12) 0.0386(10) 0.0165(9) -0.0054(8) -0.0067(9)
C9 0.0427(11) 0.0465(11) 0.0313(9) 0.0024(8) -0.0008(8) -0.0054(9)
C10 0.0369(10) 0.0331(9) 0.0345(9) 0.0014(8) 0.0038(8) 0.0010(8)
C11 0.0281(10) 0.0355(10) 0.0482(11) 0.0076(9) 0.0028(8) -0.0055(7)
C12 0.0386(11) 0.0260(9) 0.0406(10) 0.0000(7) 0.0023(8) 0.0076(8)
C13 0.0310(9) 0.0275(9) 0.0363(9) 0.0073(7) -0.0006(7) -0.0056(7)

loop_
_atom_type_symbol
_atom_type_description
_atom_type_scat_dispersion_real
_atom_type_scat_dispersion_imag
_atom_type_scat_source
C C 0.0181 0.0091 'International Tables Vol C Tables 4.2.6.8 and 6.1.1.4'
H H 0.0000 0.0000 'International Tables Vol C Tables 4.2.6.8 and 6.1.1.4'
O O 0.0492 0.0322 'International Tables Vol C Tables 4.2.6.8 and 6.1.1.4'

loop_
_geom_angle_atom_site_label_1
_geom_angle_atom_site_label_2
_geom_angle_atom_site_label_3
_geom_angle
_geom_angle_site_symmetry_1
_geom_angle_site_symmetry_3
_geom_angle_publ_flag
C2 O1 H1 109.5 . . ?
C13 O2 H2 109.5 . . ?
C12 C1 C13 110.84(15) . . ?
C12 C1 C2 116.84(15) . . ?
C13 C1 C2 110.21(14) . . ?
C12 C1 C4 119.79(14) . . ?
C13 C1 C4 110.57(14) . . ?
C2 C1 C4 86.38(12) . . ?
O1 C2 C3 116.06(15) . . ?
O1 C2 C1 119.16(14) . . ?
C3 C2 C1 89.85(12) . . ?
O1 C2 H2A 110.1 . . ?
C3 C2 H2A 110.1 . . ?
C1 C2 H2A 110.1 . . ?
C2 C3 C4 88.29(13) . . ?
C2 C3 H3A 113.9 . . ?
C4 C3 H3A 113.9 . . ?
C2 C3 H3B 113.9 . . ?
C4 C3 H3B 113.9 . . ?
H3A C3 H3B 111.1 . . ?
C5 C4 C11 108.58(14) . . ?
C5 C4 C3 118.26(15) . . ?
C11 C4 C3 110.50(15) . . ?
C5 C4 C1 117.76(14) . . ?
C11 C4 C1 112.85(14) . . ?
C3 C4 C1 87.67(12) . . ?
C6 C5 C10 118.34(17) . . ?
C6 C5 C4 121.07(15) . . ?
C10 C5 C4 120.47(16) . . ?
C5 C6 C7 120.67(18) . . ?
C5 C6 H6 119.7 . . ?
C7 C6 H6 119.7 . . ?
C8 C7 C6 120.42(19) . . ?
C8 C7 H7 119.8 . . ?
C6 C7 H7 119.8 . . ?
C9 C8 C7 119.34(18) . . ?
C9 C8 H8 120.3 . . ?
C7 C8 H8 120.3 . . ?
C8 C9 C10 120.66(19) . . ?
C8 C9 H9 119.7 . . ?
C10 C9 H9 119.7 . . ?
C9 C10 C5 120.56(19) . . ?
C9 C10 H10 119.7 . . ?
C5 C10 H10 119.7 . . ?
C4 C11 H11A 109.5 . . ?
C4 C11 H11B 109.5 . . ?
H11A C11 H11B 109.5 . . ?
C4 C11 H11C 109.5 . . ?
H11A C11 H11C 109.5 . . ?
H11B C11 H11C 109.5 . . ?
C1 C12 H12A 109.5 . . ?
C1 C12 H12B 109.5 . . ?
H12A C12 H12B 109.5 . . ?
C1 C12 H12C 109.5 . . ?
H12A C12 H12C 109.5 . . ?
H12B C12 H12C 109.5 . . ?
O2 C13 C1 111.24(15) . . ?
O2 C13 H13A 109.4 . . ?
C1 C13 H13A 109.4 . . ?
O2 C13 H13B 109.4 . . ?
C1 C13 H13B 109.4 . . ?
H13A C13 H13B 108.0 . . ?

loop_
_geom_bond_atom_site_label_1
_geom_bond_atom_site_label_2
_geom_bond_distance
_geom_bond_site_symmetry_2
_geom_bond_publ_flag
O1 C2 1.425(2) . ?
O1 H1 0.8400 . ?
O2 C13 1.434(2) . ?
O2 H2 0.8400 . ?
C1 C12 1.520(2) . ?
C1 C13 1.532(2) . ?
C1 C2 1.555(2) . ?
C1 C4 1.586(2) . ?
C2 C3 1.529(2) . ?
C2 H2A 1.0000 . ?
C3 C4 1.558(2) . ?
C3 H3A 0.9900 . ?
C3 H3B 0.9900 . ?
C4 C5 1.512(2) . ?
C4 C11 1.532(2) . ?
C5 C6 1.389(3) . ?
C5 C10 1.396(3) . ?
C6 C7 1.390(3) . ?
C6 H6 0.9500 . ?
C7 C8 1.382(3) . ?
C7 H7 0.9500 . ?
C8 C9 1.377(3) . ?
C8 H8 0.9500 . ?
C9 C10 1.386(3) . ?
C9 H9 0.9500 . ?
C10 H10 0.9500 . ?
C11 H11A 0.9800 . ?
C11 H11B 0.9800 . ?
C11 H11C 0.9800 . ?
C12 H12A 0.9800 . ?
C12 H12B 0.9800 . ?
C12 H12C 0.9800 . ?
C13 H13A 0.9900 . ?
C13 H13B 0.9900 . ?

loop_
_geom_hbond_atom_site_label_D
_geom_hbond_atom_site_label_H
_geom_hbond_atom_site_label_A
_geom_hbond_distance_DH
_geom_hbond_distance_HA
_geom_hbond_distance_DA
_geom_hbond_angle_DHA
_geom_hbond_site_symmetry_A
O2 H2 O1 0.84 2.02 2.719(2) 139.6 .
O1 H1 O2 0.84 1.94 2.7464(18) 160.2 4_556

loop_
_geom_torsion_atom_site_label_1
_geom_torsion_atom_site_label_2
_geom_torsion_atom_site_label_3
_geom_torsion_atom_site_label_4
_geom_torsion
_geom_torsion_site_symmetry_1
_geom_torsion_site_symmetry_2
_geom_torsion_site_symmetry_3
_geom_torsion_site_symmetry_4
_geom_torsion_publ_flag
C12 C1 C2 O1 -97.22(19) . . . . ?
C13 C1 C2 O1 30.5(2) . . . . ?
C4 C1 C2 O1 141.05(15) . . . . ?
C12 C1 C2 C3 142.67(16) . . . . ?
C13 C1 C2 C3 -89.66(15) . . . . ?
C4 C1 C2 C3 20.94(13) . . . . ?
O1 C2 C3 C4 -144.06(15) . . . . ?
C1 C2 C3 C4 -21.30(13) . . . . ?
C2 C3 C4 C5 141.37(15) . . . . ?
C2 C3 C4 C11 -92.68(15) . . . . ?
C2 C3 C4 C1 20.88(13) . . . . ?
C12 C1 C4 C5 99.51(19) . . . . ?
C13 C1 C4 C5 -31.2(2) . . . . ?
C2 C1 C4 C5 -141.48(15) . . . . ?
C12 C1 C4 C11 -28.3(2) . . . . ?
C13 C1 C4 C11 -159.01(16) . . . . ?
C2 C1 C4 C11 90.75(15) . . . . ?
C12 C1 C4 C3 -139.56(16) . . . . ?
C13 C1 C4 C3 89.69(16) . . . . ?
C2 C1 C4 C3 -20.55(13) . . . . ?
C11 C4 C5 C6 -100.63(18) . . . . ?
C3 C4 C5 C6 26.2(2) . . . . ?
C1 C4 C5 C6 129.59(17) . . . . ?
C11 C4 C5 C10 75.5(2) . . . . ?
C3 C4 C5 C10 -157.67(17) . . . . ?
C1 C4 C5 C10 -54.3(2) . . . . ?
C10 C5 C6 C7 0.1(3) . . . . ?
C4 C5 C6 C7 176.25(17) . . . . ?
C5 C6 C7 C8 0.9(3) . . . . ?
C6 C7 C8 C9 -0.9(3) . . . . ?
C7 C8 C9 C10 0.0(3) . . . . ?
C8 C9 C10 C5 1.0(3) . . . . ?
C6 C5 C10 C9 -1.0(3) . . . . ?
C4 C5 C10 C9 -177.21(17) . . . . ?
C12 C1 C13 O2 65.2(2) . . . . ?
C2 C1 C13 O2 -65.68(18) . . . . ?
C4 C1 C13 O2 -159.48(14) . . . . ?
